data_7217989
loop_
_publ_author_name
'Allan, David R.'
'Coles, Simon J.'
'George, Kathryn'
'Jura, Marek'
'Levason, William'
'Reid, Gillian'
'Wilson, Claire'
'Zhang, Wenjian'

_publ_section_title
;
 Exploring secondary bonding in p-block chemistry -- an experimental study
 of [GeX2{o-C6H4(PMe2)2}] using variable pressure single crystal X-ray
 diffraction
;
_journal_issue 35
_journal_name_full CrystEngComm
_journal_page_first 8169
_journal_paper_doi 10.1039/C4CE00329B
_journal_volume 16
_journal_year 2014
_chemical_formula_moiety 'C10 H16 Br2 Ge P2'
_chemical_formula_sum 'C10 H16 Br2 Ge P2'
_chemical_formula_weight 430.58
_chemical_name_systematic
;
 Dibromo(1,2-bis(dimethylphosphino)benzene-P,P')germanium(II)
;
_space_group_IT_number 15
_space_group_name_Hall '-C 2yc'
_symmetry_cell_setting monoclinic
_symmetry_space_group_name_Hall '-C 2yc'
_symmetry_space_group_name_H-M 'C 1 2/c 1'
_atom_sites_solution_hydrogens geom
_atom_sites_solution_primary direct
_atom_sites_solution_secondary difmap
_audit_creation_date 2012-08-26
_audit_creation_method 'SHELXL-97 + hand edit'
_cell_angle_alpha 90.00
_cell_angle_beta 92.65(18)
_cell_angle_gamma 90.00
_cell_formula_units_Z 8
_cell_length_a 24.56(16)
_cell_length_b 6.89(4)
_cell_length_c 13.52(8)
_cell_measurement_pressure 8000000
_cell_measurement_reflns_used 677
_cell_measurement_temperature 293(2)
_cell_measurement_theta_max 35.7
_cell_measurement_theta_min 1.5
_cell_volume 2285(2)
_computing_cell_refinement
;
CrystalClear-SM Expert 2.0 r5 (Rigaku, 2010)
;
_computing_data_collection
;
CrystalClear-SM Expert 2.0 r5 (Rigaku, 2010)
;
_computing_data_reduction
;
CrystalClear-SM Expert 2.0 r5 (Rigaku, 2010)
;
_computing_structure_refinement 'SHELXL-97 (Sheldrick, 2008)'
_diffrn_ambient_pressure 100000
_diffrn_ambient_temperature 293
_diffrn_detector 'CCD plate'
_diffrn_detector_area_resol_mean 28.5714
_diffrn_detector_type 'Rigaku Saturn724+ (2x2 bin mode)'
_diffrn_measured_fraction_theta_full 0.274
_diffrn_measured_fraction_theta_max 0.274
_diffrn_measurement_device 'four-circle \k goniometer'
_diffrn_measurement_device_type CrystalLogic
_diffrn_measurement_method 'profile data from \w-scans'
_diffrn_measurement_specimen_support 'Diamond Anvil Cell'
_diffrn_radiation_collimation 'Confocal mirrors'
_diffrn_radiation_monochromator 'double crystal silicon'
_diffrn_radiation_wavelength 0.68890
_diffrn_reflns_av_R_equivalents 0.0930
_diffrn_reflns_av_sigmaI/netI 0.1133
_diffrn_reflns_limit_h_max 8
_diffrn_reflns_limit_h_min -9
_diffrn_reflns_limit_k_max 9
_diffrn_reflns_limit_k_min -8
_diffrn_reflns_limit_l_max 16
_diffrn_reflns_limit_l_min -18
_diffrn_reflns_number 3325
_diffrn_reflns_theta_full 29.63
_diffrn_reflns_theta_max 29.63
_diffrn_reflns_theta_min 3.02
_diffrn_source synchrotron
_diffrn_source_type 'DLS beamline I19'
_exptl_absorpt_coefficient_mu 9.143
_exptl_absorpt_correction_type none
_exptl_crystal_colour Colorless
_exptl_crystal_density_diffrn 2.502
_exptl_crystal_density_method 'not measured'
_exptl_crystal_description Plate
_exptl_crystal_F_000 1664
_exptl_crystal_size_max 0.10
_exptl_crystal_size_mid 0.08
_exptl_crystal_size_min 0.01
_refine_diff_density_max 0.918
_refine_diff_density_min -0.896
_refine_diff_density_rms 0.233
_refine_ls_extinction_method none
_refine_ls_goodness_of_fit_ref 1.065
_refine_ls_hydrogen_treatment constr
_refine_ls_matrix_type full
_refine_ls_number_parameters 74
_refine_ls_number_reflns 887
_refine_ls_number_restraints 0
_refine_ls_restrained_S_all 1.065
_refine_ls_R_factor_all 0.1591
_refine_ls_R_factor_gt 0.1030
_refine_ls_shift/su_max 0.000
_refine_ls_shift/su_mean 0.000
_refine_ls_structure_factor_coef Fsqd
_refine_ls_weighting_details 'calc w=1/[\s^2^(Fo^2^)+(0.0231P)^2^+451.2141P] where P=(Fo^2^+2Fc^2^)/3'
_refine_ls_weighting_scheme calc
_refine_ls_wR_factor_gt 0.2284
_refine_ls_wR_factor_ref 0.2652
_reflns_number_gt 558
_reflns_number_total 887
_reflns_threshold_expression I>2/sigma(I)
_cod_data_source_file c4ce00329b2.cif
_cod_data_source_block gebr2diphos8
_cod_original_cell_volume 2286(24)
_cod_original_sg_symbol_H-M 'C 2/c'
_cod_database_code 7217989

loop_
_symmetry_equiv_pos_as_xyz
'x, y, z'
'-x, y, -z+1/2'
'x+1/2, y+1/2, z'
'-x+1/2, y+1/2, -z+1/2'
'-x, -y, -z'
'x, -y, z-1/2'
'-x+1/2, -y+1/2, -z'
'x+1/2, -y+1/2, z-1/2'

loop_
_atom_site_label
_atom_site_type_symbol
_atom_site_fract_x
_atom_site_fract_y
_atom_site_fract_z
_atom_site_U_iso_or_equiv
_atom_site_adp_type
_atom_site_occupancy
_atom_site_symmetry_multiplicity
_atom_site_calc_flag
_atom_site_refinement_flags
C1 C 0.371(4) 0.392(4) 0.504(2) 0.033(7) Uiso 1 1 d .
H1A H 0.3984 0.2931 0.5075 0.049 Uiso 1 1 calc R
H1B H 0.3434 0.3588 0.4544 0.049 Uiso 1 1 calc R
H1C H 0.3548 0.4038 0.5671 0.049 Uiso 1 1 calc R
C2 C 0.445(3) 0.680(3) 0.5816(15) 0.013(5) Uiso 1 1 d .
H2A H 0.4608 0.8039 0.5703 0.019 Uiso 1 1 calc R
H2B H 0.4728 0.5841 0.5915 0.019 Uiso 1 1 calc R
H2C H 0.4234 0.6858 0.6393 0.019 Uiso 1 1 calc R
C3 C 0.3458(17) 0.793(3) 0.4658(13) 0.026(7) Uiso 1 1 d G
C4 C 0.3083(18) 0.813(3) 0.5392(11) 0.034(8) Uiso 1 1 d G
H4 H 0.3109 0.7339 0.5950 0.041 Uiso 1 1 calc R
C5 C 0.2670(17) 0.950(3) 0.5291(13) 0.030(7) Uiso 1 1 d G
H5 H 0.2420 0.9633 0.5782 0.036 Uiso 1 1 calc R
C6 C 0.2632(17) 1.068(3) 0.4457(15) 0.037(8) Uiso 1 1 d G
H6 H 0.2356 1.1603 0.4390 0.045 Uiso 1 1 calc R
C7 C 0.3007(18) 1.049(3) 0.3723(11) 0.034(8) Uiso 1 1 d G
H7 H 0.2981 1.1278 0.3165 0.041 Uiso 1 1 calc R
C8 C 0.3419(17) 0.911(3) 0.3824(12) 0.028(7) Uiso 1 1 d G
C9 C 0.434(4) 1.131(5) 0.319(2) 0.040(9) Uiso 1 1 d .
H9A H 0.4624 1.1403 0.2733 0.060 Uiso 1 1 calc R
H9B H 0.4487 1.1301 0.3853 0.060 Uiso 1 1 calc R
H9C H 0.4094 1.2395 0.3096 0.060 Uiso 1 1 calc R
C10 C 0.361(4) 0.959(5) 0.179(2) 0.039(8) Uiso 1 1 d .
H10A H 0.3870 0.9559 0.1274 0.058 Uiso 1 1 calc R
H10B H 0.3453 1.0857 0.1816 0.058 Uiso 1 1 calc R
H10C H 0.3331 0.8647 0.1644 0.058 Uiso 1 1 calc R
P1 P 0.4004(10) 0.6120(10) 0.4737(5) 0.031(15) Uani 1 1 d .
P2 P 0.3951(10) 0.9031(9) 0.2948(6) 0.051(16) Uani 1 1 d .
Ge1 Ge 0.4423(4) 0.6020(4) 0.3120(2) 0.061(7) Uani 1 1 d .
Br1 Br 0.5193(4) 0.8072(4) 0.3983(2) 0.077(7) Uani 1 1 d .
Br2 Br 0.3304(4) 0.4957(4) 0.2583(2) 0.075(7) Uani 1 1 d .

loop_
_atom_site_aniso_label
_atom_site_aniso_U_11
_atom_site_aniso_U_22
_atom_site_aniso_U_33
_atom_site_aniso_U_23
_atom_site_aniso_U_13
_atom_site_aniso_U_12
P1 0.05(5) 0.020(3) 0.027(3) 0.003(2) 0.018(7) 0.001(7)
P2 0.10(5) 0.012(3) 0.039(4) 0.000(3) 0.013(9) 0.009(7)
Ge1 0.14(2) 0.0163(13) 0.0292(15) -0.0008(10) 0.010(3) 0.003(3)
Br1 0.17(2) 0.0229(13) 0.0432(17) -0.0004(12) 0.008(4) 0.000(3)
Br2 0.17(2) 0.0220(12) 0.0296(14) 0.0004(10) 0.004(3) 0.004(3)

loop_
_atom_type_symbol
_atom_type_description
_atom_type_scat_dispersion_real
_atom_type_scat_dispersion_imag
_atom_type_scat_source
C C 0.0033 0.0016 'International Tables Vol C Tables 4.2.6.8 and 6.1.1.4'
H H 0.0000 0.0000 'International Tables Vol C Tables 4.2.6.8 and 6.1.1.4'
Br Br -0.2901 2.4595 'International Tables Vol C Tables 4.2.6.8 and 6.1.1.4'
Ge Ge 0.1547 1.8001 'International Tables Vol C Tables 4.2.6.8 and 6.1.1.4'
P P 0.1023 0.0942 'International Tables Vol C Tables 4.2.6.8 and 6.1.1.4'

loop_
_geom_angle_atom_site_label_1
_geom_angle_atom_site_label_2
_geom_angle_atom_site_label_3
_geom_angle
P1 C1 H1A 109.5
P1 C1 H1B 109.5
H1A C1 H1B 109.5
P1 C1 H1C 109.5
H1A C1 H1C 109.5
H1B C1 H1C 109.5
P1 C2 H2A 109.5
P1 C2 H2B 109.5
H2A C2 H2B 109.5
P1 C2 H2C 109.5
H2A C2 H2C 109.5
H2B C2 H2C 109.5
C4 C3 C8 120.0
C4 C3 P1 122.1(13)
C8 C3 P1 117.9(12)
C5 C4 C3 120.0
C5 C4 H4 120.0
C3 C4 H4 120.0
C6 C5 C4 120.0
C6 C5 H5 120.0
C4 C5 H5 120.0
C5 C6 C7 120.0
C5 C6 H6 120.0
C7 C6 H6 120.0
C6 C7 C8 120.0
C6 C7 H7 120.0
C8 C7 H7 120.0
C7 C8 C3 120.0
C7 C8 P2 120.3(13)
C3 C8 P2 119.4(14)
P2 C9 H9A 109.5
P2 C9 H9B 109.5
H9A C9 H9B 109.5
P2 C9 H9C 109.5
H9A C9 H9C 109.5
H9B C9 H9C 109.5
P2 C10 H10A 109.5
P2 C10 H10B 109.5
H10A C10 H10B 109.5
P2 C10 H10C 109.5
H10A C10 H10C 109.5
H10B C10 H10C 109.5
C1 P1 C3 107(3)
C1 P1 C2 105.7(19)
C3 P1 C2 106.1(17)
C1 P1 Ge1 112.5(13)
C3 P1 Ge1 107.6(8)
C2 P1 Ge1 117(2)
C10 P2 C8 104(3)
C10 P2 C9 101(2)
C8 P2 C9 104(2)
C10 P2 Ge1 118.6(14)
C8 P2 Ge1 109.1(8)
C9 P2 Ge1 119(3)
P2 Ge1 P1 80.9(5)
P2 Ge1 Br1 84.9(7)
P1 Ge1 Br1 84.9(6)

loop_
_geom_bond_atom_site_label_1
_geom_bond_atom_site_label_2
_geom_bond_distance
C1 P1 1.73(5)
C1 H1A 0.9600
C1 H1B 0.9600
C1 H1C 0.9600
C2 P1 1.84(5)
C2 H2A 0.9600
C2 H2B 0.9600
C2 H2C 0.9600
C3 C4 1.3900
C3 C8 1.3900
C3 P1 1.83(4)
C4 C5 1.3900
C4 H4 0.9300
C5 C6 1.3900
C5 H5 0.9300
C6 C7 1.3900
C6 H6 0.9300
C7 C8 1.3900
C7 H7 0.9300
C8 P2 1.80(4)
C9 P2 1.85(6)
C9 H9A 0.9600
C9 H9B 0.9600
C9 H9C 0.9600
C10 P2 1.78(5)
C10 H10A 0.9600
C10 H10B 0.9600
C10 H10C 0.9600
P1 Ge1 2.458(18)
P2 Ge1 2.383(18)
Ge1 Br1 2.596(16)
